data_2205310
loop_
_publ_author_name
'Linden, Anthony'
'Basu Baul, Tushar S.'
'Masharing, Cheerfulman'

_publ_section_title Chloro{\m-2-[(<i>E</i>)-1-(2-oxido-3-methylphenyl)ethylideneamino]acetato}pentaphenylditin(IV)
_journal_issue 3
_journal_name_full 'Acta Crystallographica Section E'
_journal_page_first m557
_journal_page_last m559
_journal_paper_doi 10.1107/S1600536805004666
_journal_volume 61
_journal_year 2005
_chemical_formula_iupac '[Sn2 (C6 H5)5 (C5 H11 N O3) Cl]'
_chemical_formula_moiety 'C41 H36 Cl N O3 Sn2'
_chemical_formula_sum 'C41 H36 Cl N O3 Sn2'
_chemical_formula_weight 863.39
_chemical_name_systematic
;
Chloro{\m-2-[(E)-1-(2-oxido-3-
methylphenyl)ethylideneamino]acetato}pentaphenylditin(IV)
;
_space_group_IT_number 2
_symmetry_cell_setting triclinic
_symmetry_space_group_name_Hall '-P 1'
_symmetry_space_group_name_H-M 'P -1'
_atom_sites_solution_hydrogens geom
_atom_sites_solution_primary direct
_atom_sites_solution_secondary difmap
_audit_creation_method SHELXL-97
_cell_angle_alpha 111.5066(9)
_cell_angle_beta 90.6470(9)
_cell_angle_gamma 115.4904(9)
_cell_formula_units_Z 2
_cell_length_a 11.6984(2)
_cell_length_b 13.0662(2)
_cell_length_c 13.9410(3)
_cell_measurement_reflns_used 47226
_cell_measurement_temperature 160.0(10)
_cell_measurement_theta_max 30.0
_cell_measurement_theta_min 2.0
_cell_volume 1752.94(6)
_computing_cell_refinement 'DENZO--SMN (Otwinowski & Minor, 1997)'
_computing_data_collection 'COLLECT (Nonius, 2000)'
_computing_data_reduction 'DENZO-SMN and SCALEPACK (Otwinowski & Minor, 1997)'
_computing_molecular_graphics 'ORTEPII (Johnson, 1976)'
_computing_publication_material 'SHELXL97 and PLATON (Spek, 2004)'
_computing_structure_refinement 'SHELXL97 (Sheldrick, 1997)'
_computing_structure_solution 'SHELXS97 (Sheldrick, 1997)'
_diffrn_ambient_temperature 160.0(10)
_diffrn_detector_area_resol_mean 9
_diffrn_measured_fraction_theta_full 0.997
_diffrn_measured_fraction_theta_max 0.997
_diffrn_measurement_device_type 'Nonius KappaCCD area-detector'
_diffrn_measurement_method '\f and \w scans with \k offsets'
_diffrn_radiation_monochromator 'horizontally mounted graphite crystal'
_diffrn_radiation_source 'Nonius FR590 sealed tube generator'
_diffrn_radiation_type 'Mo K\a'
_diffrn_radiation_wavelength 0.71073
_diffrn_reflns_av_R_equivalents 0.0602
_diffrn_reflns_av_sigmaI/netI 0.0409
_diffrn_reflns_limit_h_max 16
_diffrn_reflns_limit_h_min -16
_diffrn_reflns_limit_k_max 18
_diffrn_reflns_limit_k_min -18
_diffrn_reflns_limit_l_max 19
_diffrn_reflns_limit_l_min -19
_diffrn_reflns_number 57965
_diffrn_reflns_theta_full 30.06
_diffrn_reflns_theta_max 30.06
_diffrn_reflns_theta_min 2.28
_diffrn_standards_decay_% 0
_diffrn_standards_number 0
_exptl_absorpt_coefficient_mu 1.540
_exptl_absorpt_correction_T_max 0.881
_exptl_absorpt_correction_T_min 0.759
_exptl_absorpt_correction_type multi-scan
_exptl_absorpt_process_details '(Blessing, 1995)'
_exptl_crystal_colour yellow
_exptl_crystal_density_diffrn 1.636
_exptl_crystal_density_method 'not measured'
_exptl_crystal_description prism
_exptl_crystal_F_000 860
_exptl_crystal_size_max 0.15
_exptl_crystal_size_mid 0.15
_exptl_crystal_size_min 0.08
_refine_diff_density_max 1.288
_refine_diff_density_min -1.056
_refine_ls_extinction_coef 0.0045(3)
_refine_ls_extinction_expression Fc^*^=kFc[1+0.001xFc^2^\l^3^/sin(2\q)]^-1/4^
_refine_ls_extinction_method SHELXL97
_refine_ls_goodness_of_fit_ref 1.199
_refine_ls_hydrogen_treatment constr
_refine_ls_matrix_type full
_refine_ls_number_parameters 436
_refine_ls_number_reflns 10271
_refine_ls_number_restraints 0
_refine_ls_restrained_S_all 1.199
_refine_ls_R_factor_all 0.0620
_refine_ls_R_factor_gt 0.0445
_refine_ls_shift/su_max 0.001
_refine_ls_shift/su_mean 0.000
_refine_ls_structure_factor_coef Fsqd
_refine_ls_weighting_details 'w = 1/[\s^2^(Fo^2^)+10.8098P] where P = (Fo^2^+2Fc^2^)/3'
_refine_ls_weighting_scheme calc
_refine_ls_wR_factor_gt 0.1074
_refine_ls_wR_factor_ref 0.1132
_reflns_number_gt 8257
_reflns_number_total 10272
_reflns_threshold_expression I>2\s(I)
_cod_data_source_file lh6366.cif
_cod_data_source_block I
_cod_database_code 2205310
_cod_database_fobs_code 2205310

loop_
_symmetry_equiv_pos_as_xyz
'x, y, z'
'-x, -y, -z'

loop_
_atom_site_label
_atom_site_fract_x
_atom_site_fract_y
_atom_site_fract_z
_atom_site_U_iso_or_equiv
_atom_site_adp_type
_atom_site_calc_flag
_atom_site_refinement_flags
_atom_site_occupancy
_atom_site_type_symbol
Sn1 0.98658(3) 0.22463(3) 0.23097(2) 0.02001(9) Uani d . 1 Sn
Sn2 0.65404(3) -0.24086(3) 0.27368(3) 0.02289(9) Uani d . 1 Sn
Cl 0.49581(13) -0.45904(12) 0.16666(13) 0.0411(3) Uani d . 1 Cl
O1 0.8607(3) 0.0588(3) 0.2532(3) 0.0243(7) Uani d . 1 O
O2 0.8169(3) -0.0273(3) 0.3693(3) 0.0268(7) Uani d . 1 O
O3 1.1266(3) 0.4025(3) 0.2628(3) 0.0244(7) Uani d . 1 O
N1 1.0366(3) 0.2809(3) 0.3983(3) 0.0208(7) Uani d . 1 N
C1 0.8780(4) 0.0603(4) 0.3443(4) 0.0204(8) Uani d . 1 C
C2 0.9817(4) 0.1767(4) 0.4305(4) 0.0242(9) Uani d . 1 C
H201 0.9446 0.2004 0.4935 0.029 Uiso calc R 1 H
H202 1.0515 0.1599 0.4498 0.029 Uiso calc R 1 H
C3 1.1106(4) 0.3927(4) 0.4715(4) 0.0232(9) Uani d . 1 C
C4 1.1590(4) 0.5056(4) 0.4522(4) 0.0237(9) Uani d . 1 C
C5 1.1630(4) 0.5057(4) 0.3512(4) 0.0227(9) Uani d . 1 C
C6 1.2147(4) 0.6195(4) 0.3400(4) 0.0253(9) Uani d . 1 C
C7 1.2577(5) 0.7293(4) 0.4284(4) 0.0316(11) Uani d . 1 C
H7 1.2922 0.8057 0.4208 0.038 Uiso calc R 1 H
C8 1.2518(5) 0.7307(4) 0.5287(4) 0.0334(11) Uani d . 1 C
H8 1.2810 0.8073 0.5886 0.040 Uiso calc R 1 H
C9 1.2036(5) 0.6206(4) 0.5402(4) 0.0303(10) Uani d . 1 C
H9 1.2003 0.6219 0.6087 0.036 Uiso calc R 1 H
C10 0.8317(4) 0.2532(4) 0.1885(4) 0.0238(9) Uani d . 1 C
C11 1.0987(4) 0.1467(4) 0.1454(3) 0.0213(8) Uani d . 1 C
C12 0.8599(5) 0.3576(4) 0.1685(4) 0.0277(10) Uani d . 1 C
H12 0.9459 0.4079 0.1651 0.033 Uiso calc R 1 H
C13 0.7636(5) 0.3897(5) 0.1534(4) 0.0325(11) Uani d . 1 C
H13 0.7843 0.4615 0.1403 0.039 Uiso calc R 1 H
C14 0.6381(5) 0.3167(5) 0.1577(4) 0.0338(11) Uani d . 1 C
H14 0.5728 0.3392 0.1492 0.041 Uiso calc R 1 H
C15 0.6079(5) 0.2113(5) 0.1744(4) 0.0314(11) Uani d . 1 C
H15 0.5213 0.1613 0.1770 0.038 Uiso calc R 1 H
C16 0.7030(5) 0.1768(4) 0.1876(4) 0.0249(9) Uani d . 1 C
H16 0.6801 0.1018 0.1958 0.030 Uiso calc R 1 H
C17 1.0717(5) 0.0238(4) 0.1177(4) 0.0247(9) Uani d . 1 C
H17 0.9996 -0.0293 0.1369 0.030 Uiso calc R 1 H
C18 1.1492(5) -0.0216(5) 0.0622(4) 0.0289(10) Uani d . 1 C
H18 1.1308 -0.1054 0.0445 0.035 Uiso calc R 1 H
C19 1.2537(5) 0.0544(5) 0.0322(4) 0.0309(11) Uani d . 1 C
H19 1.3067 0.0230 -0.0060 0.037 Uiso calc R 1 H
C20 1.2799(5) 0.1763(5) 0.0585(4) 0.0323(11) Uani d . 1 C
H20 1.3502 0.2282 0.0368 0.039 Uiso calc R 1 H
C21 1.2044(5) 0.2234(4) 0.1161(4) 0.0264(9) Uani d . 1 C
H21 1.2247 0.3079 0.1356 0.032 Uiso calc R 1 H
C22 1.1466(6) 0.4062(5) 0.5809(4) 0.0353(12) Uani d . 1 C
H221 1.0749 0.4027 0.6174 0.053 Uiso calc R 1 H
H222 1.2237 0.4862 0.6196 0.053 Uiso calc R 1 H
H223 1.1649 0.3384 0.5770 0.053 Uiso calc R 1 H
C23 1.2235(5) 0.6180(5) 0.2320(4) 0.0300(10) Uani d . 1 C
H231 1.2675 0.7037 0.2379 0.045 Uiso calc R 1 H
H232 1.1363 0.5751 0.1892 0.045 Uiso calc R 1 H
H233 1.2724 0.5744 0.1987 0.045 Uiso calc R 1 H
C24 0.6440(5) -0.2429(5) 0.4271(4) 0.0285(10) Uani d . 1 C
C25 0.7358(5) -0.1476(5) 0.5169(4) 0.0326(11) Uani d . 1 C
H25 0.8043 -0.0780 0.5112 0.039 Uiso calc R 1 H
C26 0.7287(7) -0.1529(7) 0.6154(5) 0.0445(15) Uani d . 1 C
H26 0.7929 -0.0883 0.6756 0.053 Uiso calc R 1 H
C27 0.6279(8) -0.2525(8) 0.6241(6) 0.0554(19) Uani d . 1 C
H27 0.6231 -0.2571 0.6905 0.066 Uiso calc R 1 H
C28 0.5342(7) -0.3451(8) 0.5373(7) 0.057(2) Uani d . 1 C
H28 0.4634 -0.4120 0.5443 0.069 Uiso calc R 1 H
C29 0.5426(6) -0.3416(6) 0.4384(5) 0.0422(14) Uani d . 1 C
H29 0.4785 -0.4072 0.3785 0.051 Uiso calc R 1 H
C30 0.5426(4) -0.1609(4) 0.2392(4) 0.0232(9) Uani d . 1 C
C31 0.5290(5) -0.0718(4) 0.3247(4) 0.0260(9) Uani d . 1 C
H31 0.5739 -0.0457 0.3933 0.031 Uiso calc R 1 H
C32 0.4513(5) -0.0206(5) 0.3115(4) 0.0300(10) Uani d . 1 C
H32 0.4418 0.0388 0.3707 0.036 Uiso calc R 1 H
C33 0.3873(5) -0.0570(5) 0.2109(4) 0.0306(11) Uani d . 1 C
H33 0.3345 -0.0217 0.2011 0.037 Uiso calc R 1 H
C34 0.4004(5) -0.1443(5) 0.1251(4) 0.0311(11) Uani d . 1 C
H34 0.3568 -0.1690 0.0564 0.037 Uiso calc R 1 H
C35 0.4774(5) -0.1961(5) 0.1397(4) 0.0266(9) Uani d . 1 C
H35 0.4855 -0.2566 0.0805 0.032 Uiso calc R 1 H
C36 0.8083(5) -0.2597(5) 0.2050(4) 0.0269(10) Uani d . 1 C
C37 0.7911(5) -0.3318(5) 0.0980(4) 0.0338(11) Uani d . 1 C
H37 0.7087 -0.3710 0.0538 0.041 Uiso calc R 1 H
C38 0.8924(6) -0.3475(6) 0.0548(5) 0.0416(13) Uani d . 1 C
H38 0.8789 -0.3955 -0.0184 0.050 Uiso calc R 1 H
C39 1.0121(6) -0.2934(6) 0.1180(6) 0.0439(15) Uani d . 1 C
H39 1.0809 -0.3047 0.0887 0.053 Uiso calc R 1 H
C40 1.0312(5) -0.2240(6) 0.2227(5) 0.0395(13) Uani d . 1 C
H40 1.1134 -0.1879 0.2663 0.047 Uiso calc R 1 H
C41 0.9327(5) -0.2050(5) 0.2669(5) 0.0322(11) Uani d . 1 C
H41 0.9490 -0.1543 0.3398 0.039 Uiso calc R 1 H

loop_
_atom_site_aniso_label
_atom_site_aniso_U_11
_atom_site_aniso_U_22
_atom_site_aniso_U_33
_atom_site_aniso_U_12
_atom_site_aniso_U_13
_atom_site_aniso_U_23
Sn1 0.01964(15) 0.01710(15) 0.02248(16) 0.00810(11) 0.00489(11) 0.00787(11)
Sn2 0.02073(15) 0.02117(16) 0.02842(18) 0.00992(12) 0.00394(12) 0.01176(13)
Cl 0.0284(6) 0.0219(6) 0.0594(9) 0.0085(5) 0.0006(6) 0.0068(6)
O1 0.0220(15) 0.0180(15) 0.0268(17) 0.0048(12) 0.0023(13) 0.0085(13)
O2 0.0259(16) 0.0205(15) 0.0314(18) 0.0061(13) 0.0032(14) 0.0139(14)
O3 0.0248(16) 0.0156(14) 0.0273(17) 0.0058(12) 0.0079(13) 0.0074(12)
N1 0.0189(17) 0.0184(17) 0.0259(19) 0.0087(14) 0.0056(14) 0.0099(15)
C1 0.0175(19) 0.0190(19) 0.025(2) 0.0093(16) 0.0045(16) 0.0084(16)
C2 0.023(2) 0.022(2) 0.029(2) 0.0097(17) 0.0060(18) 0.0127(18)
C3 0.019(2) 0.022(2) 0.024(2) 0.0080(17) 0.0034(16) 0.0066(17)
C4 0.020(2) 0.017(2) 0.031(2) 0.0077(16) 0.0049(17) 0.0066(17)
C5 0.0166(19) 0.021(2) 0.030(2) 0.0089(16) 0.0071(17) 0.0091(17)
C6 0.019(2) 0.019(2) 0.037(3) 0.0088(17) 0.0091(18) 0.0118(19)
C7 0.027(2) 0.020(2) 0.043(3) 0.0078(19) 0.008(2) 0.013(2)
C8 0.033(3) 0.019(2) 0.039(3) 0.011(2) 0.008(2) 0.003(2)
C9 0.030(2) 0.022(2) 0.032(3) 0.0106(19) 0.007(2) 0.0060(19)
C10 0.022(2) 0.021(2) 0.026(2) 0.0095(17) 0.0005(17) 0.0079(17)
C11 0.022(2) 0.023(2) 0.020(2) 0.0128(17) 0.0031(16) 0.0077(17)
C12 0.028(2) 0.023(2) 0.028(2) 0.0094(19) 0.0030(19) 0.0103(19)
C13 0.036(3) 0.028(2) 0.037(3) 0.017(2) 0.001(2) 0.015(2)
C14 0.034(3) 0.034(3) 0.036(3) 0.021(2) 0.000(2) 0.010(2)
C15 0.020(2) 0.038(3) 0.036(3) 0.013(2) 0.0061(19) 0.017(2)
C16 0.026(2) 0.022(2) 0.029(2) 0.0130(18) 0.0089(18) 0.0114(18)
C17 0.029(2) 0.025(2) 0.022(2) 0.0134(19) 0.0048(18) 0.0106(18)
C18 0.035(3) 0.028(2) 0.025(2) 0.019(2) 0.001(2) 0.0078(19)
C19 0.029(2) 0.042(3) 0.025(2) 0.024(2) 0.0049(19) 0.008(2)
C20 0.026(2) 0.036(3) 0.035(3) 0.016(2) 0.012(2) 0.014(2)
C21 0.024(2) 0.026(2) 0.028(2) 0.0123(18) 0.0056(18) 0.0089(19)
C22 0.040(3) 0.028(3) 0.027(3) 0.009(2) -0.003(2) 0.010(2)
C23 0.026(2) 0.025(2) 0.041(3) 0.0101(19) 0.011(2) 0.018(2)
C24 0.029(2) 0.035(3) 0.039(3) 0.021(2) 0.016(2) 0.026(2)
C25 0.036(3) 0.046(3) 0.031(3) 0.026(2) 0.013(2) 0.023(2)
C26 0.060(4) 0.068(4) 0.036(3) 0.048(4) 0.019(3) 0.030(3)
C27 0.073(5) 0.093(6) 0.055(4) 0.065(5) 0.044(4) 0.055(4)
C28 0.054(4) 0.077(5) 0.085(6) 0.039(4) 0.042(4) 0.066(5)
C29 0.034(3) 0.047(3) 0.060(4) 0.020(3) 0.018(3) 0.036(3)
C30 0.018(2) 0.022(2) 0.032(2) 0.0087(17) 0.0054(17) 0.0150(18)
C31 0.026(2) 0.022(2) 0.030(2) 0.0117(18) 0.0034(18) 0.0107(18)
C32 0.027(2) 0.025(2) 0.040(3) 0.0137(19) 0.006(2) 0.013(2)
C33 0.024(2) 0.034(3) 0.045(3) 0.016(2) 0.008(2) 0.025(2)
C34 0.026(2) 0.041(3) 0.032(3) 0.015(2) 0.005(2) 0.022(2)
C35 0.024(2) 0.030(2) 0.026(2) 0.0121(19) 0.0063(18) 0.0121(19)
C36 0.027(2) 0.029(2) 0.035(3) 0.018(2) 0.009(2) 0.018(2)
C37 0.038(3) 0.035(3) 0.032(3) 0.020(2) 0.005(2) 0.014(2)
C38 0.056(4) 0.047(3) 0.038(3) 0.034(3) 0.022(3) 0.021(3)
C39 0.044(3) 0.052(4) 0.066(4) 0.035(3) 0.032(3) 0.039(3)
C40 0.029(3) 0.050(3) 0.053(4) 0.020(2) 0.011(2) 0.032(3)
C41 0.022(2) 0.038(3) 0.042(3) 0.016(2) 0.006(2) 0.020(2)

loop_
_atom_type_symbol
_atom_type_description
_atom_type_scat_dispersion_real
_atom_type_scat_dispersion_imag
_atom_type_scat_source
C C 0.0033 0.0016
; International Tables for Crystallography (1992).
Vol. C, Tables 4.2.6.8 and 6.1.1.4
;
H H 0.0000 0.0000
; International Tables for Crystallography (1992).
Vol. C, Tables 4.2.6.8 and 6.1.1.4
;
Cl Cl 0.1484 0.1585
; International Tables for Crystallography (1992).
Vol. C, Tables 4.2.6.8 and 6.1.1.4
;
N N 0.0061 0.0033
; International Tables for Crystallography (1992).
Vol. C, Tables 4.2.6.8 and 6.1.1.4
;
O O 0.0106 0.0060
; International Tables for Crystallography (1992).
Vol. C, Tables 4.2.6.8 and 6.1.1.4
;
Sn Sn -0.6537 1.4246
; International Tables for Crystallography (1992).
Vol. C, Tables 4.2.6.8 and 6.1.1.4
;

loop_
_geom_angle_atom_site_label_1
_geom_angle_atom_site_label_2
_geom_angle_atom_site_label_3
_geom_angle
_geom_angle_publ_flag
O3 Sn1 C11 91.89(15) y
O3 Sn1 C10 94.61(15) y
C11 Sn1 C10 134.26(17) y
O3 Sn1 N1 84.27(13) y
C11 Sn1 N1 112.60(15) y
C10 Sn1 N1 113.09(16) y
O3 Sn1 O1 160.87(13) y
C11 Sn1 O1 94.66(15) y
C10 Sn1 O1 93.64(15) y
N1 Sn1 O1 76.61(13) y
C36 Sn2 C30 128.01(18) y
C36 Sn2 C24 117.50(18) y
C30 Sn2 C24 111.18(18) y
C36 Sn2 O2 83.24(16) y
C30 Sn2 O2 84.30(14) y
C24 Sn2 O2 84.51(16) y
C36 Sn2 Cl 93.48(14) y
C30 Sn2 Cl 96.33(13) y
C24 Sn2 Cl 98.69(15) y
O2 Sn2 Cl 176.24(9) y
C1 O1 Sn1 117.5(3) y
C1 O2 Sn2 134.2(3) y
C5 O3 Sn1 128.3(3) y
C3 N1 C2 117.8(4) ?
C3 N1 Sn1 128.5(3) ?
C2 N1 Sn1 113.6(3) ?
O2 C1 O1 125.6(4) ?
O2 C1 C2 115.7(4) ?
O1 C1 C2 118.7(4) ?
N1 C2 C1 111.9(4) ?
N1 C2 H201 109.2 ?
C1 C2 H201 109.2 ?
N1 C2 H202 109.2 ?
C1 C2 H202 109.2 ?
H201 C2 H202 107.9 ?
N1 C3 C4 123.2(4) ?
N1 C3 C22 118.7(4) ?
C4 C3 C22 118.1(4) ?
C5 C4 C9 118.5(4) ?
C5 C4 C3 123.8(4) ?
C9 C4 C3 117.7(4) ?
O3 C5 C4 123.5(4) ?
O3 C5 C6 116.4(4) ?
C4 C5 C6 120.0(4) ?
C7 C6 C5 119.3(5) ?
C7 C6 C23 121.5(4) ?
C5 C6 C23 119.2(4) ?
C6 C7 C8 121.5(5) ?
C6 C7 H7 119.3 ?
C8 C7 H7 119.3 ?
C9 C8 C7 119.5(5) ?
C9 C8 H8 120.2 ?
C7 C8 H8 120.2 ?
C8 C9 C4 121.2(5) ?
C8 C9 H9 119.4 ?
C4 C9 H9 119.4 ?
C12 C10 C16 118.4(4) ?
C12 C10 Sn1 118.7(3) ?
C16 C10 Sn1 122.7(3) ?
C17 C11 C21 119.2(4) ?
C17 C11 Sn1 123.0(3) ?
C21 C11 Sn1 117.7(3) ?
C10 C12 C13 121.1(5) ?
C10 C12 H12 119.4 ?
C13 C12 H12 119.4 ?
C14 C13 C12 119.7(5) ?
C14 C13 H13 120.2 ?
C12 C13 H13 120.1 ?
C15 C14 C13 120.0(5) ?
C15 C14 H14 120.0 ?
C13 C14 H14 120.0 ?
C14 C15 C16 120.9(5) ?
C14 C15 H15 119.6 ?
C16 C15 H15 119.6 ?
C10 C16 C15 119.8(4) ?
C10 C16 H16 120.1 ?
C15 C16 H16 120.1 ?
C18 C17 C11 120.4(4) ?
C18 C17 H17 119.8 ?
C11 C17 H17 119.8 ?
C17 C18 C19 120.4(5) ?
C17 C18 H18 119.8 ?
C19 C18 H18 119.8 ?
C20 C19 C18 119.4(5) ?
C20 C19 H19 120.3 ?
C18 C19 H19 120.3 ?
C19 C20 C21 120.5(5) ?
C19 C20 H20 119.7 ?
C21 C20 H20 119.7 ?
C20 C21 C11 120.0(4) ?
C20 C21 H21 120.0 ?
C11 C21 H21 120.0 ?
C3 C22 H221 109.5 ?
C3 C22 H222 109.5 ?
H221 C22 H222 109.5 ?
C3 C22 H223 109.5 ?
H221 C22 H223 109.5 ?
H222 C22 H223 109.5 ?
C6 C23 H231 109.5 ?
C6 C23 H232 109.5 ?
H231 C23 H232 109.5 ?
C6 C23 H233 109.5 ?
H231 C23 H233 109.5 ?
H232 C23 H233 109.5 ?
C29 C24 C25 118.2(5) ?
C29 C24 Sn2 119.5(4) ?
C25 C24 Sn2 122.3(4) ?
C24 C25 C26 121.1(5) ?
C24 C25 H25 119.5 ?
C26 C25 H25 119.5 ?
C27 C26 C25 119.5(7) ?
C27 C26 H26 120.2 ?
C25 C26 H26 120.2 ?
C28 C27 C26 120.2(6) ?
C28 C27 H27 119.9 ?
C26 C27 H27 119.9 ?
C27 C28 C29 120.4(6) ?
C27 C28 H28 119.8 ?
C29 C28 H28 119.8 ?
C24 C29 C28 120.5(6) ?
C24 C29 H29 119.7 ?
C28 C29 H29 119.7 ?
C35 C30 C31 118.2(4) ?
C35 C30 Sn2 124.9(4) ?
C31 C30 Sn2 116.8(3) ?
C32 C31 C30 121.3(5) ?
C32 C31 H31 119.3 ?
C30 C31 H31 119.3 ?
C31 C32 C33 119.4(5) ?
C31 C32 H32 120.3 ?
C33 C32 H32 120.3 ?
C34 C33 C32 120.2(5) ?
C34 C33 H33 119.9 ?
C32 C33 H33 119.9 ?
C33 C34 C35 119.8(5) ?
C33 C34 H34 120.1 ?
C35 C34 H34 120.1 ?
C30 C35 C34 121.1(5) ?
C30 C35 H35 119.4 ?
C34 C35 H35 119.4 ?
C37 C36 C41 116.6(5) ?
C37 C36 Sn2 122.1(4) ?
C41 C36 Sn2 121.2(4) ?
C38 C37 C36 121.4(5) ?
C38 C37 H37 119.3 ?
C36 C37 H37 119.3 ?
C39 C38 C37 120.2(6) ?
C39 C38 H38 119.9 ?
C37 C38 H38 119.9 ?
C40 C39 C38 119.7(5) ?
C40 C39 H39 120.2 ?
C38 C39 H39 120.2 ?
C39 C40 C41 121.0(5) ?
C39 C40 H40 119.5 ?
C41 C40 H40 119.5 ?
C40 C41 C36 121.0(5) ?
C40 C41 H41 119.5 ?
C36 C41 H41 119.5 ?

loop_
_geom_bond_atom_site_label_1
_geom_bond_atom_site_label_2
_geom_bond_distance
_geom_bond_publ_flag
Sn1 O3 2.057(3) y
Sn1 C11 2.116(4) y
Sn1 C10 2.119(4) y
Sn1 N1 2.160(4) y
Sn1 O1 2.172(3) y
Sn2 C36 2.117(5) y
Sn2 C30 2.132(4) y
Sn2 C24 2.153(5) y
Sn2 O2 2.415(3) y
Sn2 Cl 2.4610(13) y
O1 C1 1.276(5) y
O2 C1 1.239(5) y
O3 C5 1.340(5) ?
N1 C3 1.313(6) ?
N1 C2 1.472(6) ?
C1 C2 1.506(6) ?
C2 H201 0.9900 ?
C2 H202 0.9900 ?
C3 C4 1.465(6) ?
C3 C22 1.502(7) ?
C4 C5 1.410(7) ?
C4 C9 1.412(6) ?
C5 C6 1.414(6) ?
C6 C7 1.378(7) ?
C6 C23 1.504(7) ?
C7 C8 1.394(8) ?
C7 H7 0.9500 ?
C8 C9 1.374(7) ?
C8 H8 0.9500 ?
C9 H9 0.9500 ?
C10 C12 1.394(6) ?
C10 C16 1.400(6) ?
C11 C17 1.391(6) ?
C11 C21 1.394(6) ?
C12 C13 1.398(7) ?
C12 H12 0.9500 ?
C13 C14 1.381(8) ?
C13 H13 0.9500 ?
C14 C15 1.375(7) ?
C14 H14 0.9500 ?
C15 C16 1.400(7) ?
C15 H15 0.9500 ?
C16 H16 0.9500 ?
C17 C18 1.384(7) ?
C17 H17 0.9500 ?
C18 C19 1.387(7) ?
C18 H18 0.9500 ?
C19 C20 1.384(7) ?
C19 H19 0.9500 ?
C20 C21 1.388(7) ?
C20 H20 0.9500 ?
C21 H21 0.9500 ?
C22 H221 0.9800 ?
C22 H222 0.9800 ?
C22 H223 0.9800 ?
C23 H231 0.9800 ?
C23 H232 0.9800 ?
C23 H233 0.9800 ?
C24 C29 1.390(7) ?
C24 C25 1.395(8) ?
C25 C26 1.401(7) ?
C25 H25 0.9500 ?
C26 C27 1.377(10) ?
C26 H26 0.9500 ?
C27 C28 1.374(11) ?
C27 H27 0.9500 ?
C28 C29 1.398(9) ?
C28 H28 0.9500 ?
C29 H29 0.9500 ?
C30 C35 1.387(7) ?
C30 C31 1.396(7) ?
C31 C32 1.384(6) ?
C31 H31 0.9500 ?
C32 C33 1.391(7) ?
C32 H32 0.9500 ?
C33 C34 1.382(8) ?
C33 H33 0.9500 ?
C34 C35 1.390(7) ?
C34 H34 0.9500 ?
C35 H35 0.9500 ?
C36 C37 1.398(7) ?
C36 C41 1.413(7) ?
C37 C38 1.394(8) ?
C37 H37 0.9500 ?
C38 C39 1.379(9) ?
C38 H38 0.9500 ?
C39 C40 1.361(9) ?
C39 H39 0.9500 ?
C40 C41 1.385(8) ?
C40 H40 0.9500 ?
C41 H41 0.9500 ?

loop_
_geom_torsion_atom_site_label_1
_geom_torsion_atom_site_label_2
_geom_torsion_atom_site_label_3
_geom_torsion_atom_site_label_4
_geom_torsion
O3 Sn1 O1 C1 -4.4(6)
C11 Sn1 O1 C1 105.2(3)
C10 Sn1 O1 C1 -119.8(3)
N1 Sn1 O1 C1 -7.0(3)
C36 Sn2 O2 C1 68.0(4)
C30 Sn2 O2 C1 -61.4(4)
C24 Sn2 O2 C1 -173.4(4)
C11 Sn1 O3 C5 -142.5(4)
C10 Sn1 O3 C5 82.9(4)
N1 Sn1 O3 C5 -29.9(4)
O1 Sn1 O3 C5 -32.4(6)
O3 Sn1 N1 C3 9.9(4)
C11 Sn1 N1 C3 99.6(4)
C10 Sn1 N1 C3 -82.6(4)
O1 Sn1 N1 C3 -170.9(4)
O3 Sn1 N1 C2 -168.1(3)
C11 Sn1 N1 C2 -78.4(3)
C10 Sn1 N1 C2 99.4(3)
O1 Sn1 N1 C2 11.1(3)
Sn2 O2 C1 O1 5.0(7)
Sn2 O2 C1 C2 -174.4(3)
Sn1 O1 C1 O2 -178.1(3)
Sn1 O1 C1 C2 1.3(5)
C3 N1 C2 C1 168.0(4)
Sn1 N1 C2 C1 -13.8(4)
O2 C1 C2 N1 -172.1(4)
O1 C1 C2 N1 8.5(6)
C2 N1 C3 C4 -172.8(4)
Sn1 N1 C3 C4 9.3(6)
C2 N1 C3 C22 6.6(6)
Sn1 N1 C3 C22 -171.3(3)
N1 C3 C4 C5 -18.4(7)
C22 C3 C4 C5 162.2(5)
N1 C3 C4 C9 161.5(4)
C22 C3 C4 C9 -17.9(7)
Sn1 O3 C5 C4 31.3(6)
Sn1 O3 C5 C6 -152.4(3)
C9 C4 C5 O3 178.1(4)
C3 C4 C5 O3 -2.1(7)
C9 C4 C5 C6 1.9(7)
C3 C4 C5 C6 -178.2(4)
O3 C5 C6 C7 -178.0(4)
C4 C5 C6 C7 -1.6(7)
O3 C5 C6 C23 1.0(6)
C4 C5 C6 C23 177.4(4)
C5 C6 C7 C8 0.2(7)
C23 C6 C7 C8 -178.7(5)
C6 C7 C8 C9 0.8(8)
C7 C8 C9 C4 -0.5(8)
C5 C4 C9 C8 -0.9(7)
C3 C4 C9 C8 179.2(5)
O3 Sn1 C10 C12 14.6(4)
C11 Sn1 C10 C12 -82.6(4)
N1 Sn1 C10 C12 100.3(4)
O1 Sn1 C10 C12 177.3(4)
O3 Sn1 C10 C16 -160.4(4)
C11 Sn1 C10 C16 102.5(4)
N1 Sn1 C10 C16 -74.6(4)
O1 Sn1 C10 C16 2.3(4)
O3 Sn1 C11 C17 165.8(4)
C10 Sn1 C11 C17 -95.9(4)
N1 Sn1 C11 C17 81.2(4)
O1 Sn1 C11 C17 3.8(4)
O3 Sn1 C11 C21 -14.2(4)
C10 Sn1 C11 C21 84.1(4)
N1 Sn1 C11 C21 -98.7(4)
O1 Sn1 C11 C21 -176.2(3)
C16 C10 C12 C13 3.4(7)
Sn1 C10 C12 C13 -171.8(4)
C10 C12 C13 C14 -0.4(8)
C12 C13 C14 C15 -1.5(8)
C13 C14 C15 C16 0.2(8)
C12 C10 C16 C15 -4.6(7)
Sn1 C10 C16 C15 170.4(4)
C14 C15 C16 C10 2.9(8)
C21 C11 C17 C18 0.4(7)
Sn1 C11 C17 C18 -179.6(3)
C11 C17 C18 C19 -1.0(7)
C17 C18 C19 C20 0.1(7)
C18 C19 C20 C21 1.3(8)
C19 C20 C21 C11 -1.9(8)
C17 C11 C21 C20 1.1(7)
Sn1 C11 C21 C20 -179.0(4)
C36 Sn2 C24 C29 -112.9(4)
C30 Sn2 C24 C29 86.0(4)
O2 Sn2 C24 C29 167.7(4)
Cl Sn2 C24 C29 -14.3(4)
C36 Sn2 C24 C25 67.6(4)
C30 Sn2 C24 C25 -93.6(4)
O2 Sn2 C24 C25 -11.9(4)
Cl Sn2 C24 C25 166.1(4)
C29 C24 C25 C26 2.1(8)
Sn2 C24 C25 C26 -178.4(4)
C24 C25 C26 C27 -1.4(8)
C25 C26 C27 C28 -0.8(9)
C26 C27 C28 C29 2.2(10)
C25 C24 C29 C28 -0.6(8)
Sn2 C24 C29 C28 179.8(5)
C27 C28 C29 C24 -1.5(10)
C36 Sn2 C30 C35 54.3(5)
C24 Sn2 C30 C35 -147.1(4)
O2 Sn2 C30 C35 131.1(4)
Cl Sn2 C30 C35 -45.2(4)
C36 Sn2 C30 C31 -129.7(4)
C24 Sn2 C30 C31 29.0(4)
O2 Sn2 C30 C31 -52.8(3)
Cl Sn2 C30 C31 130.9(3)
C35 C30 C31 C32 0.9(7)
Sn2 C30 C31 C32 -175.5(4)
C30 C31 C32 C33 -1.2(7)
C31 C32 C33 C34 0.6(7)
C32 C33 C34 C35 0.2(7)
C31 C30 C35 C34 -0.1(7)
Sn2 C30 C35 C34 176.0(4)
C33 C34 C35 C30 -0.5(7)
C30 Sn2 C36 C37 -62.7(5)
C24 Sn2 C36 C37 139.8(4)
O2 Sn2 C36 C37 -140.0(4)
Cl Sn2 C36 C37 38.1(4)
C30 Sn2 C36 C41 120.8(4)
C24 Sn2 C36 C41 -36.8(5)
O2 Sn2 C36 C41 43.4(4)
Cl Sn2 C36 C41 -138.4(4)
C41 C36 C37 C38 -0.6(8)
Sn2 C36 C37 C38 -177.3(4)
C36 C37 C38 C39 1.3(9)
C37 C38 C39 C40 -0.5(9)
C38 C39 C40 C41 -0.9(9)
C39 C40 C41 C36 1.6(8)
C37 C36 C41 C40 -0.8(7)
Sn2 C36 C41 C40 175.9(4)
